data_7034696
loop_
_publ_author_name
'Reich, Robert M.'
'Cokoja, Mirza'
'Markovits, Iulius I. E.'
'M\"unchmeyer, Christian J'
'Kaposi, Marlene'
'P\"othig, Alexander'
'Herrmann, Wolfgang A.'
'K\"uhn, Fritz E'

_publ_section_title
;
 Influence of substituents on cation-anion contacts in imidazolium
 perrhenates.
;
_journal_issue 18
_journal_name_full 'Dalton transactions (Cambridge, England : 2003)'
_journal_page_first 8669
_journal_page_last 8677
_journal_paper_doi 10.1039/c5dt00735f
_journal_volume 44
_journal_year 2015
_chemical_compound_source 'see text'
_chemical_formula_moiety 'C13 H12 F5 N2, O4 Re'
_chemical_formula_sum 'C13 H12 F5 N2 O4 Re'
_chemical_formula_weight 541.46
_space_group_IT_number 33
_symmetry_cell_setting orthorhombic
_symmetry_Int_Tables_number 33
_symmetry_space_group_name_Hall 'P 2c -2n'
_symmetry_space_group_name_H-M 'P n a 21'
_atom_sites_solution_hydrogens geom
_atom_sites_solution_primary direct
_atom_sites_solution_secondary difmap
_audit_update_record
;
2014-10-23 deposited with the CCDC.
2015-03-31 downloaded from the CCDC.
;
_cell_angle_alpha 90
_cell_angle_beta 90
_cell_angle_gamma 90
_cell_formula_units_Z 4
_cell_length_a 10.3689(3)
_cell_length_b 18.6571(7)
_cell_length_c 8.4223(3)
_cell_measurement_reflns_used 9912
_cell_measurement_temperature 123
_cell_measurement_theta_max 28.9696
_cell_measurement_theta_min 2.1831
_cell_volume 1629.32(10)
_computing_cell_refinement 'SAINT (Bruker, 2008b)'
_computing_data_collection 'APEX II Control Software (Bruker, 2008a)'
_computing_data_reduction 'SAINT (Bruker, 2008b)'
_computing_molecular_graphics 'PLATON (Spek, 2011)'
_computing_publication_material 'PLATON (Spek, 2011), enCIFer (Allen, 2004)'
_computing_structure_refinement 'SHELXL97 (Sheldrick, 1997), SHELXLE (Huebschle, 2011)'
_computing_structure_solution 'SHELXS97 (Sheldrick, 1997)'
_diffrn_ambient_temperature 123
_diffrn_detector ' CCD plate '
_diffrn_detector_area_resol_mean 16
_diffrn_measured_fraction_theta_full 0.998
_diffrn_measured_fraction_theta_max 0.998
_diffrn_measurement_device ' \k-geometry diffractometer '
_diffrn_measurement_device_type ' Bruker APEX-II CCD '
_diffrn_measurement_method ' phi- and omega-rotation '
_diffrn_radiation_monochromator graphite
_diffrn_radiation_probe x-ray
_diffrn_radiation_source 'rotating anode FR591'
_diffrn_radiation_type MoK\a
_diffrn_radiation_wavelength 0.71073
_diffrn_reflns_av_R_equivalents 0.1170
_diffrn_reflns_av_sigmaI/netI 0.0555
_diffrn_reflns_limit_h_max 12
_diffrn_reflns_limit_h_min -12
_diffrn_reflns_limit_k_max 23
_diffrn_reflns_limit_k_min -23
_diffrn_reflns_limit_l_max 10
_diffrn_reflns_limit_l_min -10
_diffrn_reflns_number 46035
_diffrn_reflns_reduction_process
;
;
_diffrn_reflns_theta_full 26.36
_diffrn_reflns_theta_max 26.36
_diffrn_reflns_theta_min 2.18
_exptl_absorpt_coefficient_mu 7.533
_exptl_absorpt_correction_T_max 0.547
_exptl_absorpt_correction_T_min 0.330
_exptl_absorpt_correction_type multi-scan
_exptl_absorpt_process_details 'SADABS, Bruker, 2008b'
_exptl_crystal_colour colourless
_exptl_crystal_density_diffrn 2.207
_exptl_crystal_density_method 'Not Measured'
_exptl_crystal_description block
_exptl_crystal_F_000 1024
_exptl_crystal_size_max 0.190
_exptl_crystal_size_mid 0.100
_exptl_crystal_size_min 0.090
_refine_diff_density_max 0.925
_refine_diff_density_min -0.612
_refine_diff_density_rms 0.110
_refine_ls_abs_structure_details 'Flack H.D. (1983), Acta Cryst. A39, 876-881'
_refine_ls_abs_structure_Flack 0.308(10)
_refine_ls_extinction_method none
_refine_ls_goodness_of_fit_ref 0.974
_refine_ls_hydrogen_treatment constr
_refine_ls_matrix_type full
_refine_ls_number_parameters 229
_refine_ls_number_reflns 3328
_refine_ls_number_restraints 1
_refine_ls_restrained_S_all 0.974
_refine_ls_R_factor_all 0.0442
_refine_ls_R_factor_gt 0.0287
_refine_ls_shift/su_max 0.002
_refine_ls_shift/su_mean 0.000
_refine_ls_structure_factor_coef Fsqd
_refine_ls_weighting_details 'calc w=1/[\s^2^(Fo^2^)+(0.0062P)^2^]         where P=(Fo^2^+2Fc^2^)/3'
_refine_ls_weighting_scheme calc
_refine_ls_wR_factor_gt 0.0441
_refine_ls_wR_factor_ref 0.0478
_reflns_number_gt 2686
_reflns_number_total 3328
_reflns_threshold_expression I>2\s(I)
_cod_data_source_file c5dt00735f2.cif
_cod_data_source_block Compound7
_cod_depositor_comments
;
The following automatic conversions were performed:

'_symmetry_cell_setting' value 'Orthorhombic' changed to
'orthorhombic' according to
/usr/data/users/saulius/crontab/automatic-downloads/rss-feeds/RSC/lib/dictionaries/cif_core.dic
dictionary named 'cif_core.dic' version 2.4.2 from 2011-04-26.

Automatic conversion script
Id: cif_fix_values 3143 2015-03-26 13:38:13Z robertas 

 Adding full bibliography for 7034690--7034700.cif.
;
_cod_database_code 7034696

loop_
_symmetry_equiv_pos_site_id
_symmetry_equiv_pos_as_xyz
1 x,y,z
2 -x,-y,1/2+z
3 1/2-x,1/2+y,1/2+z
4 1/2+x,1/2-y,z

loop_
_atom_site_aniso_label
_atom_site_aniso_U_11
_atom_site_aniso_U_22
_atom_site_aniso_U_33
_atom_site_aniso_U_23
_atom_site_aniso_U_13
_atom_site_aniso_U_12
F1 0.036(2) 0.025(2) 0.034(2) -0.0061(18) -0.0086(17) -0.0037(15)
F2 0.044(2) 0.027(2) 0.029(2) 0.0029(17) 0.0066(17) 0.0055(17)
F3 0.030(2) 0.022(2) 0.053(3) 0.006(2) 0.0017(18) -0.0068(16)
F4 0.051(2) 0.022(2) 0.052(3) 0.000(2) -0.029(2) -0.0074(18)
F5 0.056(2) 0.031(2) 0.028(2) 0.0026(19) -0.0079(18) 0.0016(18)
N1 0.022(3) 0.016(3) 0.027(3) 0.002(2) 0.0046(18) 0.003(2)
N2 0.031(2) 0.017(2) 0.025(3) 0.000(4) 0.010(6) 0.0000(16)
C1 0.034(3) 0.014(3) 0.016(4) 0.003(4) 0.013(4) -0.0039(19)
C2 0.023(3) 0.025(4) 0.032(5) 0.010(3) 0.006(2) 0.008(2)
C3 0.022(3) 0.021(4) 0.035(4) 0.004(3) 0.003(3) -0.002(2)
C4 0.026(3) 0.016(4) 0.030(4) 0.002(3) 0.007(3) 0.003(2)
C5 0.019(3) 0.007(4) 0.039(5) 0.003(3) -0.004(3) 0.003(2)
C6 0.017(4) 0.017(4) 0.027(5) -0.004(4) -0.002(3) 0.003(3)
C7 0.020(4) 0.021(4) 0.025(4) 0.006(4) 0.007(3) 0.011(3)
C8 0.023(4) 0.010(4) 0.041(7) 0.003(3) 0.000(3) -0.001(2)
C9 0.032(4) 0.016(4) 0.028(6) 0.000(4) -0.014(4) -0.002(3)
C10 0.036(5) 0.025(5) 0.020(4) 0.006(4) -0.008(3) 0.005(4)
C11 0.050(4) 0.021(4) 0.034(6) -0.002(3) 0.010(3) 0.003(3)
C12 0.027(3) 0.028(3) 0.026(5) 0.002(4) 0.003(3) -0.001(2)
C13 0.025(3) 0.049(5) 0.043(4) 0.015(4) 0.009(3) 0.003(3)
Re1 0.0194(1) 0.0221(1) 0.0204(1) 0.0023(2) 0.0025(3) 0.0009(1)
O1 0.031(2) 0.042(3) 0.026(3) 0.002(2) 0.0004(18) -0.0037(19)
O2 0.051(3) 0.040(3) 0.041(3) 0.008(2) 0.019(2) 0.002(2)
O3 0.038(3) 0.045(3) 0.033(3) -0.012(2) 0.007(2) 0.004(2)
O4 0.023(2) 0.040(3) 0.035(3) -0.003(2) 0.0055(17) 0.0002(18)

loop_
_atom_site_label
_atom_site_type_symbol
_atom_site_thermal_displace_type
_atom_site_fract_x
_atom_site_fract_y
_atom_site_fract_z
_atom_site_occupancy
_atom_site_U_iso_or_equiv
_atom_site_calc_flag
_atom_site_refinement_flags
F1 F Uani 0.7202(3) 0.38673(19) 0.8119(4) 1.000 0.0317(12) d .
F2 F Uani 0.5615(3) 0.28198(19) 0.9148(4) 1.000 0.0333(12) d .
F3 F Uani 0.4284(3) 0.2020(2) 0.7026(5) 1.000 0.0350(14) d .
F4 F Uani 0.4587(3) 0.22452(19) 0.3853(5) 1.000 0.0417(14) d .
F5 F Uani 0.6247(3) 0.32459(19) 0.2823(4) 1.000 0.0383(12) d .
N1 N Uani 0.7140(4) 0.4890(3) 0.5314(5) 1.000 0.0217(17) d .
N2 N Uani 0.6971(3) 0.6003(2) 0.5944(13) 1.000 0.0243(14) d .
C1 C Uani 0.7809(5) 0.5460(3) 0.5831(12) 1.000 0.0213(19) d .
C2 C Uani 0.5765(5) 0.5764(3) 0.5511(7) 1.000 0.027(2) d .
C3 C Uani 0.5863(5) 0.5071(3) 0.5103(7) 1.000 0.026(2) d .
C4 C Uani 0.7676(5) 0.4179(3) 0.4868(8) 1.000 0.024(2) d .
C5 C Uani 0.6783(7) 0.3587(4) 0.5452(8) 1.000 0.022(2) d .
C6 C Uani 0.6581(7) 0.3465(4) 0.7025(8) 1.000 0.020(3) d .
C7 C Uani 0.5763(7) 0.2938(4) 0.7597(9) 1.000 0.022(2) d .
C8 C Uani 0.5113(6) 0.2520(3) 0.6501(10) 1.000 0.025(3) d .
C9 C Uani 0.5262(7) 0.2637(4) 0.4920(10) 1.000 0.025(3) d .
C10 C Uani 0.6136(7) 0.3155(4) 0.4422(9) 1.000 0.027(3) d .
C11 C Uani 0.7292(5) 0.6745(3) 0.6365(8) 1.000 0.035(3) d .
C12 C Uani 0.9208(4) 0.5495(3) 0.6188(11) 1.000 0.027(2) d .
C13 C Uani 1.0001(6) 0.5851(3) 0.4896(8) 1.000 0.039(2) d .
Re1 Re Uani 0.75818(2) 0.59050(1) 1.09736(9) 1.000 0.0206(1) d .
O1 O Uani 0.6451(4) 0.6046(2) 0.9531(5) 1.000 0.0330(16) d .
O2 O Uani 0.7404(4) 0.5065(3) 1.1744(6) 1.000 0.0440(17) d .
O3 O Uani 0.7395(3) 0.6537(2) 1.2447(5) 1.000 0.0387(17) d .
O4 O Uani 0.9099(3) 0.5987(2) 1.0149(5) 1.000 0.0327(16) d .
H2 H Uiso 0.49970 0.60420 0.55020 1.000 0.0320 c R
H3 H Uiso 0.51890 0.47670 0.47410 1.000 0.0310 c R
H4A H Uiso 0.85410 0.41190 0.53460 1.000 0.0290 c R
H4B H Uiso 0.77660 0.41490 0.37000 1.000 0.0290 c R
H11A H Uiso 0.65360 0.69770 0.68380 1.000 0.0520 c R
H11B H Uiso 0.75510 0.70070 0.54070 1.000 0.0520 c R
H11C H Uiso 0.80040 0.67470 0.71300 1.000 0.0520 c R
H12A H Uiso 0.95350 0.50020 0.63540 1.000 0.0320 c R
H12B H Uiso 0.93310 0.57620 0.71920 1.000 0.0320 c R
H13A H Uiso 1.09100 0.58630 0.52170 1.000 0.0590 c R
H13B H Uiso 0.96920 0.63420 0.47300 1.000 0.0590 c R
H13C H Uiso 0.99150 0.55790 0.39070 1.000 0.0590 c R

loop_
_atom_type_symbol
_atom_type_description
_atom_type_scat_dispersion_real
_atom_type_scat_dispersion_imag
_atom_type_scat_source
C C 0.0033 0.0016 ' International Tables Vol C Tables 4.2.6.8 and 6.1.1.4'
H H 0.0000 0.0000 ' International Tables Vol C Tables 4.2.6.8 and 6.1.1.4'
F F 0.0171 0.0103 ' International Tables Vol C Tables 4.2.6.8 and 6.1.1.4'
N N 0.0061 0.0033 ' International Tables Vol C Tables 4.2.6.8 and 6.1.1.4'
O O 0.0106 0.0060 ' International Tables Vol C Tables 4.2.6.8 and 6.1.1.4'
Re Re -1.0185 7.2310 ' International Tables Vol C Tables 4.2.6.8 and 6.1.1.4'

loop_
_geom_angle_atom_site_label_1
_geom_angle_atom_site_label_2
_geom_angle_atom_site_label_3
_geom_angle
_geom_angle_publ_flag
O3 Re1 O4 109.36(17) yes
O2 Re1 O4 109.45(19) yes
O1 Re1 O3 109.24(18) yes
O1 Re1 O4 109.0(2) yes
O1 Re1 O2 109.7(2) yes
O2 Re1 O3 110.0(2) yes
C3 N1 C4 123.1(5) yes
C1 N1 C3 110.1(5) yes
C1 N1 C4 126.6(4) yes
C1 N2 C2 109.0(5) yes
C1 N2 C11 125.8(4) yes
C2 N2 C11 125.1(4) yes
N1 C1 N2 106.7(5) yes
N1 C1 C12 127.3(5) yes
N2 C1 C12 126.0(5) yes
N2 C2 C3 108.1(5) yes
N1 C3 C2 106.0(5) yes
N1 C4 C5 109.8(5) yes
C4 C5 C6 122.0(6) no
C4 C5 C10 121.6(6) no
C6 C5 C10 116.5(7) no
C5 C6 C7 123.5(7) no
F1 C6 C7 116.7(6) yes
F1 C6 C5 119.8(6) yes
F2 C7 C6 121.9(6) yes
F2 C7 C8 120.3(6) yes
C6 C7 C8 117.8(7) no
F3 C8 C7 118.9(7) yes
F3 C8 C9 120.5(6) yes
C7 C8 C9 120.5(6) no
F4 C9 C10 120.8(7) yes
F4 C9 C8 120.4(6) yes
C8 C9 C10 118.8(7) no
F5 C10 C5 121.0(6) yes
F5 C10 C9 116.1(6) yes
C5 C10 C9 122.8(7) no
C1 C12 C13 113.8(7) no
N2 C2 H2 126.00 no
C3 C2 H2 126.00 no
C2 C3 H3 127.00 no
N1 C3 H3 127.00 no
C5 C4 H4A 110.00 no
N1 C4 H4A 110.00 no
N1 C4 H4B 110.00 no
C5 C4 H4B 110.00 no
H4A C4 H4B 108.00 no
N2 C11 H11B 109.00 no
N2 C11 H11A 109.00 no
H11A C11 H11B 109.00 no
H11A C11 H11C 109.00 no
N2 C11 H11C 109.00 no
H11B C11 H11C 109.00 no
C13 C12 H12A 109.00 no
C13 C12 H12B 109.00 no
C1 C12 H12A 109.00 no
C1 C12 H12B 109.00 no
H12A C12 H12B 108.00 no
H13B C13 H13C 109.00 no
C12 C13 H13A 109.00 no
C12 C13 H13B 110.00 no
C12 C13 H13C 110.00 no
H13A C13 H13B 109.00 no
H13A C13 H13C 109.00 no

loop_
_geom_bond_atom_site_label_1
_geom_bond_atom_site_label_2
_geom_bond_distance
_geom_bond_publ_flag
Re1 O2 1.706(6) yes
Re1 O3 1.723(4) yes
Re1 O1 1.709(4) yes
Re1 O4 1.726(3) yes
F1 C6 1.352(8) yes
F2 C7 1.334(8) yes
F3 C8 1.343(7) yes
F4 C9 1.353(9) yes
F5 C10 1.362(8) yes
N1 C4 1.487(8) yes
N1 C3 1.378(7) yes
N1 C1 1.342(8) yes
N2 C2 1.377(7) yes
N2 C11 1.467(7) yes
N2 C1 1.338(7) yes
C1 C12 1.483(7) no
C2 C3 1.342(8) no
C4 C5 1.523(9) no
C5 C10 1.361(10) no
C5 C6 1.361(10) no
C6 C7 1.385(10) no
C7 C8 1.384(10) no
C8 C9 1.358(12) no
C9 C10 1.390(11) no
C12 C13 1.517(10) no
C2 H2 0.9500 no
C3 H3 0.9500 no
C4 H4B 0.9900 no
C4 H4A 0.9900 no
C11 H11A 0.9800 no
C11 H11B 0.9800 no
C11 H11C 0.9800 no
C12 H12A 0.9900 no
C12 H12B 0.9900 no
C13 H13B 0.9800 no
C13 H13C 0.9800 no
C13 H13A 0.9800 no

loop_
_geom_hbond_atom_site_label_D
_geom_hbond_atom_site_label_H
_geom_hbond_atom_site_label_A
_geom_hbond_distance_DH
_geom_hbond_distance_HA
_geom_hbond_distance_DA
_geom_hbond_angle_DHA
_geom_hbond_site_symmetry_A
_geom_hbond_publ_flag
C2 H2 F2 0.9500 2.4900 3.217(7) 133.00 2_664 yes
C3 H3 O1 0.9500 2.2900 3.214(7) 165.00 2_664 yes
C4 H4A O4 0.9900 2.4600 3.367(6) 152.00 2_764 yes
C4 H4B F5 0.9900 2.4200 2.862(7) 106.00 . yes
C4 H4B O2 0.9900 2.4000 3.120(8) 129.00 1_554 yes
C11 H11A F4 0.9800 2.5200 3.426(7) 154.00 2_665 yes
C12 H12A O4 0.9900 2.5400 3.390(7) 144.00 2_764 yes
C12 H12B O4 0.9900 2.5400 3.462(10) 155.00 . yes

loop_
_geom_torsion_atom_site_label_1
_geom_torsion_atom_site_label_2
_geom_torsion_atom_site_label_3
_geom_torsion_atom_site_label_4
_geom_torsion
_geom_torsion_publ_flag
C3 N1 C1 N2 -0.3(9) no
C4 N1 C1 N2 174.1(7) no
C3 N1 C1 C12 -179.4(8) no
C4 N1 C1 C12 -5.0(13) no
C4 N1 C3 C2 -175.0(5) no
C1 N1 C4 C5 140.4(7) no
C1 N1 C3 C2 -0.3(7) no
C3 N1 C4 C5 -45.9(7) no
C2 N2 C1 N1 0.8(11) no
C11 N2 C1 N1 -175.8(8) no
C1 N2 C2 C3 -1.0(10) no
C11 N2 C2 C3 175.6(8) no
C2 N2 C1 C12 179.9(9) no
C11 N2 C1 C12 3.3(17) no
N1 C1 C12 C13 101.9(9) no
N2 C1 C12 C13 -77.1(12) no
N2 C2 C3 N1 0.8(8) no
N1 C4 C5 C6 -65.3(8) no
N1 C4 C5 C10 114.2(7) no
C4 C5 C6 F1 -1.3(11) no
C4 C5 C6 C7 179.1(7) no
C10 C5 C6 F1 179.2(6) no
C10 C5 C6 C7 -0.4(11) no
C4 C5 C10 F5 -1.2(11) no
C4 C5 C10 C9 -176.4(7) no
C6 C5 C10 F5 178.3(6) no
C6 C5 C10 C9 3.1(11) no
F1 C6 C7 F2 -1.5(10) no
F1 C6 C7 C8 179.8(6) no
C5 C6 C7 F2 178.1(7) no
C5 C6 C7 C8 -0.5(11) no
F2 C7 C8 F3 3.4(9) no
F2 C7 C8 C9 -179.9(6) no
C6 C7 C8 F3 -178.0(6) no
C6 C7 C8 C9 -1.2(10) no
F3 C8 C9 F4 -0.8(10) no
F3 C8 C9 C10 -179.5(6) no
C7 C8 C9 F4 -177.5(6) no
C7 C8 C9 C10 3.8(10) no
F4 C9 C10 F5 1.0(10) no
F4 C9 C10 C5 176.4(7) no
C8 C9 C10 F5 179.7(6) no
C8 C9 C10 C5 -4.9(11) no
